data_2208387
loop_
_publ_author_name
'Light, Mark E.'
'Gale, Philip A.'
'Navakhun, Korakot'

_publ_section_title
;
 <i>N</i>,<i>N</i>'-Bis(3-nitrophenyl)isophthalamide tetrabutylammonium
 chloride
;
_journal_coeditor_code NC2003
_journal_issue 3
_journal_name_full 'Acta Crystallographica Section E'
_journal_page_first o1097
_journal_page_last o1098
_journal_paper_doi 10.1107/S1600536806005447
_journal_volume 62
_journal_year 2006
_chemical_formula_iupac 'C16 H36 N +, Cl -, C20 H14 N4 O6'
_chemical_formula_moiety 'C16 H36 N +, Cl -, C20 H14 N4 O6'
_chemical_formula_sum 'C36 H50 Cl N5 O6'
_chemical_formula_weight 684.26
_chemical_name_systematic
;
N,N'-Bis(3-nitrophenyl)isophthalamide tetrabutylammonium chloride
;
_space_group_IT_number 14
_symmetry_cell_setting monoclinic
_symmetry_space_group_name_Hall '-P 2yn'
_symmetry_space_group_name_H-M 'P 1 21/n 1'
_atom_sites_solution_hydrogens geom
_atom_sites_solution_primary direct
_atom_sites_solution_secondary difmap
_audit_creation_method SHELXL-97
_cell_angle_alpha 90.00
_cell_angle_beta 96.7530(10)
_cell_angle_gamma 90.00
_cell_formula_units_Z 4
_cell_length_a 11.6508(2)
_cell_length_b 26.0390(4)
_cell_length_c 12.0569(2)
_cell_measurement_reflns_used 24972
_cell_measurement_temperature 120(2)
_cell_measurement_theta_max 27.48
_cell_measurement_theta_min 2.91
_cell_volume 3632.39(10)
_computing_cell_refinement 'DENZO (Otwinowski & Minor, 1997) and COLLECT'
_computing_data_collection 'COLLECT (Hooft, 1998)'
_computing_data_reduction 'DENZO and COLLECT'
_computing_molecular_graphics 'CAMERON (Watkin <i>et al.</i>,  1993)'
_computing_publication_material 'WinGX (Farrugia, 1999)'
_computing_structure_refinement 'SHELXL97 (Sheldrick, 1997)'
_computing_structure_solution 'SHELXS97 (Sheldrick, 1997)'
_diffrn_ambient_temperature 120(2)
_diffrn_detector_area_resol_mean 9.091
_diffrn_measured_fraction_theta_full 0.982
_diffrn_measured_fraction_theta_max 0.977
_diffrn_measurement_device_type 'Bruker--Nonius CCD camera on \k-goniostat'
_diffrn_measurement_method '\f and \w scans'
_diffrn_radiation_monochromator graphite
_diffrn_radiation_source 'Bruker Nonius FR591 Rotating Anode'
_diffrn_radiation_type MoK\a
_diffrn_radiation_wavelength 0.71073
_diffrn_reflns_av_R_equivalents 0.0781
_diffrn_reflns_av_sigmaI/netI 0.0635
_diffrn_reflns_limit_h_max 14
_diffrn_reflns_limit_h_min -15
_diffrn_reflns_limit_k_max 33
_diffrn_reflns_limit_k_min -31
_diffrn_reflns_limit_l_max 15
_diffrn_reflns_limit_l_min -14
_diffrn_reflns_number 20923
_diffrn_reflns_theta_full 27.00
_diffrn_reflns_theta_max 27.48
_diffrn_reflns_theta_min 2.93
_diffrn_standards_number 0
_exptl_absorpt_coefficient_mu 0.156
_exptl_absorpt_correction_T_max 0.9846
_exptl_absorpt_correction_T_min 0.9022
_exptl_absorpt_correction_type multi-scan
_exptl_absorpt_process_details '(SORTAV; Blessing, 1995)'
_exptl_crystal_colour Colourless
_exptl_crystal_density_diffrn 1.251
_exptl_crystal_density_method 'not measured'
_exptl_crystal_description Rod
_exptl_crystal_F_000 1464
_exptl_crystal_size_max 0.60
_exptl_crystal_size_mid 0.60
_exptl_crystal_size_min 0.10
_refine_diff_density_max 0.433
_refine_diff_density_min -0.309
_refine_ls_extinction_coef 0.0057(16)
_refine_ls_extinction_expression Fc^*^=kFc[1+0.001xFc^2^\l^3^/sin(2\q)]^-1/4^
_refine_ls_extinction_method SHELXL97
_refine_ls_goodness_of_fit_ref 0.985
_refine_ls_hydrogen_treatment constr
_refine_ls_matrix_type full
_refine_ls_number_parameters 438
_refine_ls_number_reflns 8136
_refine_ls_number_restraints 288
_refine_ls_restrained_S_all 0.985
_refine_ls_R_factor_all 0.0650
_refine_ls_R_factor_gt 0.0542
_refine_ls_shift/su_max 0.004
_refine_ls_shift/su_mean 0.001
_refine_ls_structure_factor_coef Fsqd
_refine_ls_weighting_details 'calc w = 1/[\s^2^(Fo^2^)+(0.0795P)^2^+1.9526P] where P = (Fo^2^+2Fc^2^)/3'
_refine_ls_weighting_scheme calc
_refine_ls_wR_factor_gt 0.1408
_refine_ls_wR_factor_ref 0.1493
_reflns_number_gt 6851
_reflns_number_total 8136
_reflns_threshold_expression I>2\s(I)
_cod_data_source_file nc2003.cif
_cod_data_source_block I
_cod_original_sg_symbol_H-M 'P 21/n'
_cod_database_code 2208387

loop_
_symmetry_equiv_pos_as_xyz
'x, y, z'
'-x+1/2, y+1/2, -z+1/2'
'-x, -y, -z'
'x-1/2, -y-1/2, z-1/2'

loop_
_atom_site_type_symbol
_atom_site_label
_atom_site_fract_x
_atom_site_fract_y
_atom_site_fract_z
_atom_site_U_iso_or_equiv
_atom_site_adp_type
_atom_site_calc_flag
_atom_site_refinement_flags
_atom_site_occupancy
Cl Cl1 0.84106(3) 0.239970(16) 0.68422(3) 0.02238(13) Uani d . 1
C C1 0.66025(16) 0.45752(7) 0.71558(14) 0.0243(4) Uani d U 1
C C2 0.77063(17) 0.46541(7) 0.68776(15) 0.0281(4) Uani d U 1
H H2 0.7949 0.4982 0.6649 0.034 Uiso calc R 1
C C3 0.84463(17) 0.42344(8) 0.69460(16) 0.0291(4) Uani d U 1
H H3 0.9217 0.4276 0.6778 0.035 Uiso calc R 1
C C4 0.80711(15) 0.37543(7) 0.72582(14) 0.0240(4) Uani d U 1
H H4 0.8584 0.3470 0.7289 0.029 Uiso calc R 1
C C5 0.69425(14) 0.36863(6) 0.75282(13) 0.0196(3) Uani d U 1
C C6 0.61969(15) 0.41058(7) 0.74947(14) 0.0220(3) Uani d U 1
H H6 0.5437 0.4072 0.7697 0.026 Uiso calc R 1
C C7 0.57944(14) 0.30687(7) 0.84893(14) 0.0212(3) Uani d U 1
C C8 0.57061(14) 0.25100(6) 0.87738(14) 0.0189(3) Uani d U 1
C C9 0.60390(13) 0.21178(6) 0.80876(13) 0.0188(3) Uani d U 1
H H9 0.6298 0.2199 0.7390 0.023 Uiso calc R 1
C C10 0.59913(13) 0.16064(6) 0.84253(14) 0.0192(3) Uani d U 1
C C11 0.56073(14) 0.14881(7) 0.94520(14) 0.0217(3) Uani d U 1
H H11 0.5588 0.1141 0.9691 0.026 Uiso calc R 1
C C12 0.52536(14) 0.18790(7) 1.01235(14) 0.0222(3) Uani d U 1
H H12 0.4987 0.1798 1.0817 0.027 Uiso calc R 1
C C13 0.52900(14) 0.23845(7) 0.97825(14) 0.0212(3) Uani d U 1
H H13 0.5031 0.2649 1.0236 0.025 Uiso calc R 1
C C14 0.63103(15) 0.11653(7) 0.77184(14) 0.0217(3) Uani d U 1
C C15 0.75027(15) 0.09243(6) 0.62296(14) 0.0211(3) Uani d U 1
C C16 0.85457(15) 0.10464(7) 0.58215(15) 0.0240(4) Uani d U 1
H H16 0.8934 0.1357 0.6045 0.029 Uiso calc R 1
C C17 0.90159(17) 0.07147(7) 0.50890(16) 0.0297(4) Uani d U 1
H H17 0.9725 0.0800 0.4818 0.036 Uiso calc R 1
C C18 0.84591(19) 0.02603(7) 0.47510(16) 0.0313(4) Uani d U 1
H H18 0.8779 0.0031 0.4258 0.038 Uiso calc R 1
C C19 0.74235(18) 0.01530(7) 0.51560(15) 0.0281(4) Uani d U 1
C C20 0.69181(16) 0.04725(7) 0.58902(15) 0.0245(4) Uani d U 1
H H20 0.6204 0.0386 0.6149 0.029 Uiso calc R 1
N N1 0.57972(15) 0.50147(6) 0.70908(14) 0.0312(4) Uani d U 1
N N2 0.66191(12) 0.31854(5) 0.78099(12) 0.0202(3) Uani d U 1
H H2A 0.6976 0.2927 0.7526 0.024 Uiso calc R 1
N N3 0.70663(12) 0.12787(5) 0.69629(12) 0.0208(3) Uani d U 1
H H3A 0.7300 0.1599 0.6932 0.025 Uiso calc R 1
N N4 0.68118(18) -0.03238(6) 0.47957(15) 0.0387(4) Uani d U 1
O O1 0.60268(15) 0.53933(6) 0.65573(15) 0.0474(4) Uani d U 1
O O2 0.49396(14) 0.49842(6) 0.75905(15) 0.0458(4) Uani d U 1
O O3 0.51966(12) 0.33909(5) 0.88865(12) 0.0320(3) Uani d U 1
O O4 0.59087(13) 0.07377(5) 0.78344(12) 0.0328(3) Uani d U 1
O O5 0.7175(2) -0.05704(7) 0.40400(17) 0.0684(6) Uani d U 1
O O6 0.59797(16) -0.04552(6) 0.52535(15) 0.0501(4) Uani d U 1
C C21 0.22245(14) 0.21926(6) 0.88104(13) 0.0190(3) Uani d U 1
H H21A 0.2108 0.2205 0.9610 0.023 Uiso calc R 1
H H21B 0.3066 0.2217 0.8766 0.023 Uiso calc R 1
C C22 0.16391(15) 0.26590(6) 0.82291(14) 0.0221(3) Uani d U 1
H H22A 0.0791 0.2631 0.8226 0.027 Uiso calc R 1
H H22B 0.1810 0.2671 0.7444 0.027 Uiso calc R 1
C C23 0.20702(16) 0.31501(7) 0.88303(15) 0.0252(4) Uani d U 1
H H23A 0.1891 0.3137 0.9612 0.030 Uiso calc R 1
H H23B 0.2920 0.3172 0.8845 0.030 Uiso calc R 1
C C24 0.15184(17) 0.36281(7) 0.82650(16) 0.0289(4) Uani d U 1
H H24A 0.1696 0.3643 0.7491 0.043 Uiso calc R 1
H H24B 0.1826 0.3935 0.8668 0.043 Uiso calc R 1
H H24C 0.0679 0.3614 0.8273 0.043 Uiso calc R 1
C C25 0.18847(14) 0.16516(7) 0.70861(13) 0.0192(3) Uani d U 1
H H25A 0.1375 0.1920 0.6714 0.023 Uiso calc R 1
H H25B 0.1589 0.1315 0.6798 0.023 Uiso calc R 1
C C26 0.31027(14) 0.17269(7) 0.67593(14) 0.0219(3) Uani d U 1
H H26A 0.3472 0.2025 0.7168 0.026 Uiso calc R 1
H H26B 0.3576 0.1419 0.6972 0.026 Uiso calc R 1
C C27 0.30582(16) 0.18169(8) 0.55045(14) 0.0263(4) Uani d U 1
H H27A 0.2627 0.1532 0.5101 0.032 Uiso calc R 1
H H27B 0.2634 0.2140 0.5306 0.032 Uiso calc R 1
C C28 0.42588(17) 0.18511(9) 0.51296(16) 0.0343(5) Uani d U 1
H H28A 0.4707 0.2117 0.5564 0.051 Uiso calc R 1
H H28B 0.4191 0.1939 0.4334 0.051 Uiso calc R 1
H H28C 0.4651 0.1519 0.5249 0.051 Uiso calc R 1
C C29 0.25648(14) 0.12629(7) 0.89477(14) 0.0205(3) Uani d U 1
H H29A 0.3365 0.1314 0.8769 0.025 Uiso calc R 1
H H29B 0.2571 0.1317 0.9761 0.025 Uiso calc R 1
C C30 0.22193(16) 0.07086(7) 0.86828(16) 0.0262(4) Uani d U 1
H H30A 0.1911 0.0679 0.7884 0.031 Uiso calc R 1
H H30B 0.1601 0.0605 0.9135 0.031 Uiso calc R 1
C C31 0.32561(17) 0.03500(8) 0.89341(17) 0.0316(4) Uani d U 1
H H31A 0.3840 0.0434 0.8429 0.038 Uiso calc R 1
H H31B 0.3612 0.0408 0.9711 0.038 Uiso calc R 1
C C32 0.2923(2) -0.02112(9) 0.8791(2) 0.0516(6) Uani d U 1
H H32A 0.2386 -0.0303 0.9327 0.077 Uiso calc R 1
H H32B 0.3618 -0.0425 0.8923 0.077 Uiso calc R 1
H H32C 0.2549 -0.0269 0.8030 0.077 Uiso calc R 1
C C33 0.05375(13) 0.15878(7) 0.84952(13) 0.0186(3) Uani d U 1
H H33A 0.0296 0.1248 0.8179 0.022 Uiso calc R 1
H H33B 0.0067 0.1852 0.8059 0.022 Uiso calc R 1
C C34 0.02629(15) 0.16085(8) 0.97008(15) 0.0266(4) Uani d U 1
H H34A 0.0601 0.1923 1.0066 0.032 Uiso calc R 1
H H34B 0.0610 0.1308 1.0117 0.032 Uiso calc R 1
C C35 -0.10470(15) 0.16081(8) 0.97318(15) 0.0275(4) Uani d U 1
H H35A -0.1392 0.1900 0.9283 0.033 Uiso calc R 1
H H35B -0.1376 0.1287 0.9388 0.033 Uiso calc R 1
C C36 -0.13702(17) 0.16509(10) 1.09185(17) 0.0383(5) Uani d U 1
H H36A -0.1110 0.1343 1.1342 0.058 Uiso calc R 1
H H36B -0.2211 0.1683 1.0893 0.058 Uiso calc R 1
H H36C -0.0998 0.1954 1.1282 0.058 Uiso calc R 1
N N5 0.17984(11) 0.16721(5) 0.83367(11) 0.0175(3) Uani d U 1

loop_
_atom_site_aniso_label
_atom_site_aniso_U_11
_atom_site_aniso_U_22
_atom_site_aniso_U_33
_atom_site_aniso_U_12
_atom_site_aniso_U_13
_atom_site_aniso_U_23
Cl1 0.0200(2) 0.0217(2) 0.0268(2) 0.00065(15) 0.00836(15) 0.00045(15)
C1 0.0297(9) 0.0193(8) 0.0231(8) 0.0020(7) 0.0001(7) -0.0013(6)
C2 0.0354(10) 0.0213(8) 0.0280(9) -0.0039(7) 0.0056(7) 0.0019(7)
C3 0.0276(9) 0.0286(9) 0.0325(9) -0.0043(7) 0.0095(7) 0.0003(7)
C4 0.0240(8) 0.0235(9) 0.0252(8) 0.0028(7) 0.0062(7) 0.0011(7)
C5 0.0224(8) 0.0189(8) 0.0173(7) -0.0004(6) 0.0017(6) -0.0014(6)
C6 0.0213(8) 0.0212(8) 0.0230(8) 0.0011(7) 0.0008(6) -0.0018(6)
C7 0.0172(7) 0.0211(8) 0.0257(8) 0.0004(6) 0.0039(6) -0.0031(6)
C8 0.0123(7) 0.0211(8) 0.0232(8) -0.0006(6) 0.0022(6) -0.0023(6)
C9 0.0143(7) 0.0217(8) 0.0210(7) -0.0003(6) 0.0045(6) -0.0013(6)
C10 0.0126(7) 0.0215(8) 0.0239(8) -0.0005(6) 0.0037(6) -0.0004(6)
C11 0.0162(7) 0.0238(8) 0.0251(8) 0.0003(6) 0.0029(6) 0.0037(6)
C12 0.0166(7) 0.0302(9) 0.0202(7) -0.0019(7) 0.0038(6) 0.0006(7)
C13 0.0135(7) 0.0269(9) 0.0237(8) -0.0022(6) 0.0034(6) -0.0058(6)
C14 0.0201(8) 0.0200(8) 0.0257(8) 0.0024(6) 0.0052(6) 0.0004(6)
C15 0.0244(8) 0.0183(8) 0.0211(7) 0.0039(6) 0.0046(6) 0.0024(6)
C16 0.0249(8) 0.0207(8) 0.0272(8) 0.0028(7) 0.0058(7) 0.0034(7)
C17 0.0320(9) 0.0271(9) 0.0324(9) 0.0074(8) 0.0144(8) 0.0049(7)
C18 0.0437(11) 0.0244(9) 0.0280(9) 0.0099(8) 0.0143(8) 0.0018(7)
C19 0.0412(10) 0.0184(8) 0.0253(8) 0.0016(7) 0.0054(7) 0.0003(7)
C20 0.0291(9) 0.0198(8) 0.0254(8) -0.0004(7) 0.0058(7) -0.0002(7)
N1 0.0369(9) 0.0227(8) 0.0331(8) 0.0051(7) 0.0003(7) 0.0010(6)
N2 0.0197(7) 0.0172(7) 0.0247(7) 0.0017(5) 0.0069(5) -0.0016(5)
N3 0.0211(7) 0.0174(7) 0.0251(7) -0.0011(5) 0.0075(6) -0.0010(5)
N4 0.0596(12) 0.0230(8) 0.0346(9) -0.0039(8) 0.0098(8) -0.0068(7)
O1 0.0552(10) 0.0256(8) 0.0617(10) 0.0064(7) 0.0088(8) 0.0160(7)
O2 0.0430(9) 0.0374(9) 0.0597(10) 0.0161(7) 0.0179(8) 0.0103(7)
O3 0.0300(7) 0.0228(7) 0.0466(8) 0.0043(6) 0.0191(6) -0.0027(6)
O4 0.0383(8) 0.0203(7) 0.0438(8) -0.0041(6) 0.0213(6) -0.0020(6)
O5 0.1113(17) 0.0391(10) 0.0619(12) -0.0173(11) 0.0402(12) -0.0280(9)
O6 0.0586(11) 0.0344(9) 0.0589(10) -0.0178(8) 0.0135(9) -0.0135(7)
C21 0.0178(7) 0.0209(8) 0.0178(7) -0.0026(6) -0.0007(6) -0.0032(6)
C22 0.0205(8) 0.0202(8) 0.0250(8) -0.0010(6) 0.0002(6) -0.0019(6)
C23 0.0249(8) 0.0226(9) 0.0277(8) -0.0035(7) 0.0009(7) -0.0048(7)
C24 0.0327(10) 0.0228(9) 0.0315(9) -0.0032(8) 0.0046(8) -0.0034(7)
C25 0.0185(7) 0.0230(8) 0.0156(7) -0.0006(6) 0.0007(6) -0.0027(6)
C26 0.0175(8) 0.0280(9) 0.0201(8) 0.0005(7) 0.0016(6) -0.0021(6)
C27 0.0230(8) 0.0356(10) 0.0204(8) -0.0018(7) 0.0031(7) -0.0003(7)
C28 0.0285(10) 0.0484(12) 0.0277(9) -0.0010(9) 0.0101(8) 0.0010(9)
C29 0.0163(7) 0.0236(8) 0.0211(7) 0.0030(6) -0.0004(6) 0.0019(6)
C30 0.0232(8) 0.0241(9) 0.0310(9) 0.0027(7) 0.0018(7) 0.0001(7)
C31 0.0309(10) 0.0312(10) 0.0330(10) 0.0114(8) 0.0050(8) 0.0034(8)
C32 0.0627(16) 0.0269(11) 0.0639(15) 0.0154(11) 0.0012(13) 0.0013(10)
C33 0.0126(7) 0.0233(8) 0.0195(7) -0.0004(6) -0.0003(6) 0.0000(6)
C34 0.0171(8) 0.0409(10) 0.0218(8) 0.0019(7) 0.0014(6) 0.0013(7)
C35 0.0169(8) 0.0383(10) 0.0276(9) 0.0001(7) 0.0034(7) -0.0006(7)
C36 0.0220(9) 0.0644(15) 0.0298(10) 0.0037(9) 0.0076(8) 0.0037(9)
N5 0.0146(6) 0.0204(7) 0.0172(6) 0.0002(5) 0.0004(5) -0.0006(5)

loop_
_atom_type_symbol
_atom_type_description
_atom_type_scat_dispersion_real
_atom_type_scat_dispersion_imag
_atom_type_scat_source
C C 0.0033 0.0016 'International Tables Vol C Tables 4.2.6.8 and 6.1.1.4'
H H 0.0000 0.0000 'International Tables Vol C Tables 4.2.6.8 and 6.1.1.4'
N N 0.0061 0.0033 'International Tables Vol C Tables 4.2.6.8 and 6.1.1.4'
O O 0.0106 0.0060 'International Tables Vol C Tables 4.2.6.8 and 6.1.1.4'
Cl Cl 0.1484 0.1585 'International Tables Vol C Tables 4.2.6.8 and 6.1.1.4'

loop_
_geom_angle_atom_site_label_1
_geom_angle_atom_site_label_2
_geom_angle_atom_site_label_3
_geom_angle
_geom_angle_publ_flag
C2 C1 C6 124.10(17) n
C2 C1 N1 118.40(16) n
C6 C1 N1 117.50(16) n
C1 C2 C3 117.22(17) n
C1 C2 H2 121.4 n
C3 C2 H2 121.4 n
C2 C3 C4 120.73(17) n
C2 C3 H3 119.6 n
C4 C3 H3 119.6 n
C3 C4 C5 120.62(17) n
C3 C4 H4 119.7 n
C5 C4 H4 119.7 n
C6 C5 C4 119.52(16) n
C6 C5 N2 123.28(15) n
C4 C5 N2 117.19(15) n
C1 C6 C5 117.76(16) n
C1 C6 H6 121.1 n
C5 C6 H6 121.1 n
O3 C7 N2 123.66(16) n
O3 C7 C8 121.18(15) n
N2 C7 C8 115.08(14) n
C9 C8 C13 119.49(16) n
C9 C8 C7 122.80(15) n
C13 C8 C7 117.70(15) n
C10 C9 C8 120.08(15) n
C10 C9 H9 120.0 n
C8 C9 H9 120.0 n
C9 C10 C11 119.75(15) n
C9 C10 C14 122.87(15) n
C11 C10 C14 117.37(15) n
C12 C11 C10 120.04(16) n
C12 C11 H11 120.0 n
C10 C11 H11 120.0 n
C13 C12 C11 120.13(15) n
C13 C12 H12 119.9 n
C11 C12 H12 119.9 n
C12 C13 C8 120.46(16) n
C12 C13 H13 119.8 n
C8 C13 H13 119.8 n
O4 C14 N3 123.81(16) n
O4 C14 C10 120.52(15) n
N3 C14 C10 115.67(15) n
C20 C15 C16 120.12(16) n
C20 C15 N3 122.31(15) n
C16 C15 N3 117.55(15) n
C17 C16 C15 120.29(17) n
C17 C16 H16 119.9 n
C15 C16 H16 119.9 n
C18 C17 C16 120.66(17) n
C18 C17 H17 119.7 n
C16 C17 H17 119.7 n
C19 C18 C17 117.77(17) n
C19 C18 H18 121.1 n
C17 C18 H18 121.1 n
C18 C19 C20 123.70(18) n
C18 C19 N4 118.60(17) n
C20 C19 N4 117.69(17) n
C19 C20 C15 117.44(17) n
C19 C20 H20 121.3 n
C15 C20 H20 121.3 n
O1 N1 O2 123.41(17) n
O1 N1 C1 118.40(17) n
O2 N1 C1 118.18(16) n
C7 N2 C5 125.17(14) n
C7 N2 H2A 117.4 n
C5 N2 H2A 117.4 n
C14 N3 C15 125.54(14) n
C14 N3 H3A 117.2 n
C15 N3 H3A 117.2 n
O6 N4 O5 123.38(19) n
O6 N4 C19 119.10(16) n
O5 N4 C19 117.52(19) n
C22 C21 N5 115.24(13) n
C22 C21 H21A 108.5 n
N5 C21 H21A 108.5 n
C22 C21 H21B 108.5 n
N5 C21 H21B 108.5 n
H21A C21 H21B 107.5 n
C21 C22 C23 110.19(14) n
C21 C22 H22A 109.6 n
C23 C22 H22A 109.6 n
C21 C22 H22B 109.6 n
C23 C22 H22B 109.6 n
H22A C22 H22B 108.1 n
C24 C23 C22 111.96(15) n
C24 C23 H23A 109.2 n
C22 C23 H23A 109.2 n
C24 C23 H23B 109.2 n
C22 C23 H23B 109.2 n
H23A C23 H23B 107.9 n
C23 C24 H24A 109.5 n
C23 C24 H24B 109.5 n
H24A C24 H24B 109.5 n
C23 C24 H24C 109.5 n
H24A C24 H24C 109.5 n
H24B C24 H24C 109.5 n
N5 C25 C26 114.93(13) n
N5 C25 H25A 108.5 n
C26 C25 H25A 108.5 n
N5 C25 H25B 108.5 n
C26 C25 H25B 108.5 n
H25A C25 H25B 107.5 n
C27 C26 C25 110.53(14) n
C27 C26 H26A 109.5 n
C25 C26 H26A 109.5 n
C27 C26 H26B 109.5 n
C25 C26 H26B 109.5 n
H26A C26 H26B 108.1 n
C28 C27 C26 112.22(15) n
C28 C27 H27A 109.2 n
C26 C27 H27A 109.2 n
C28 C27 H27B 109.2 n
C26 C27 H27B 109.2 n
H27A C27 H27B 107.9 n
C27 C28 H28A 109.5 n
C27 C28 H28B 109.5 n
H28A C28 H28B 109.5 n
C27 C28 H28C 109.5 n
H28A C28 H28C 109.5 n
H28B C28 H28C 109.5 n
C30 C29 N5 115.87(13) n
C30 C29 H29A 108.3 n
N5 C29 H29A 108.3 n
C30 C29 H29B 108.3 n
N5 C29 H29B 108.3 n
H29A C29 H29B 107.4 n
C29 C30 C31 110.76(15) n
C29 C30 H30A 109.5 n
C31 C30 H30A 109.5 n
C29 C30 H30B 109.5 n
C31 C30 H30B 109.5 n
H30A C30 H30B 108.1 n
C32 C31 C30 112.35(18) n
C32 C31 H31A 109.1 n
C30 C31 H31A 109.1 n
C32 C31 H31B 109.1 n
C30 C31 H31B 109.1 n
H31A C31 H31B 107.9 n
C31 C32 H32A 109.5 n
C31 C32 H32B 109.5 n
H32A C32 H32B 109.5 n
C31 C32 H32C 109.5 n
H32A C32 H32C 109.5 n
H32B C32 H32C 109.5 n
N5 C33 C34 115.40(13) n
N5 C33 H33A 108.4 n
C34 C33 H33A 108.4 n
N5 C33 H33B 108.4 n
C34 C33 H33B 108.4 n
H33A C33 H33B 107.5 n
C33 C34 C35 110.15(14) n
C33 C34 H34A 109.6 n
C35 C34 H34A 109.6 n
C33 C34 H34B 109.6 n
C35 C34 H34B 109.6 n
H34A C34 H34B 108.1 n
C36 C35 C34 112.30(15) n
C36 C35 H35A 109.1 n
C34 C35 H35A 109.1 n
C36 C35 H35B 109.1 n
C34 C35 H35B 109.1 n
H35A C35 H35B 107.9 n
C35 C36 H36A 109.5 n
C35 C36 H36B 109.5 n
H36A C36 H36B 109.5 n
C35 C36 H36C 109.5 n
H36A C36 H36C 109.5 n
H36B C36 H36C 109.5 n
C33 N5 C29 111.01(12) n
C33 N5 C25 107.26(12) n
C29 N5 C25 110.54(12) n
C33 N5 C21 110.91(12) n
C29 N5 C21 107.03(12) n
C25 N5 C21 110.12(12) n

loop_
_geom_bond_atom_site_label_1
_geom_bond_atom_site_label_2
_geom_bond_distance
_geom_bond_publ_flag
C1 C2 1.382(3) n
C1 C6 1.389(2) n
C1 N1 1.476(2) n
C2 C3 1.389(3) n
C2 H2 0.9500 n
C3 C4 1.391(3) n
C3 H3 0.9500 n
C4 C5 1.402(2) n
C4 H4 0.9500 n
C5 C6 1.393(2) n
C5 N2 1.410(2) n
C6 H6 0.9500 n
C7 O3 1.223(2) n
C7 N2 1.368(2) n
C7 C8 1.501(2) n
C8 C9 1.398(2) n
C8 C13 1.400(2) n
C9 C10 1.395(2) n
C9 H9 0.9500 n
C10 C11 1.399(2) n
C10 C14 1.503(2) n
C11 C12 1.393(2) n
C11 H11 0.9500 n
C12 C13 1.381(3) n
C12 H12 0.9500 n
C13 H13 0.9500 n
C14 O4 1.222(2) n
C14 N3 1.372(2) n
C15 C20 1.396(2) n
C15 C16 1.400(2) n
C15 N3 1.413(2) n
C16 C17 1.393(2) n
C16 H16 0.9500 n
C17 C18 1.387(3) n
C17 H17 0.9500 n
C18 C19 1.382(3) n
C18 H18 0.9500 n
C19 C20 1.395(2) n
C19 N4 1.472(3) n
C20 H20 0.9500 n
N1 O1 1.224(2) n
N1 O2 1.228(2) n
N2 H2A 0.8800 n
N3 H3A 0.8800 n
N4 O6 1.220(2) n
N4 O5 1.230(2) n
C21 C22 1.523(2) n
C21 N5 1.531(2) n
C21 H21A 0.9900 n
C21 H21B 0.9900 n
C22 C23 1.525(2) n
C22 H22A 0.9900 n
C22 H22B 0.9900 n
C23 C24 1.524(3) n
C23 H23A 0.9900 n
C23 H23B 0.9900 n
C24 H24A 0.9800 n
C24 H24B 0.9800 n
C24 H24C 0.9800 n
C25 N5 1.5239(19) n
C25 C26 1.529(2) n
C25 H25A 0.9900 n
C25 H25B 0.9900 n
C26 C27 1.526(2) n
C26 H26A 0.9900 n
C26 H26B 0.9900 n
C27 C28 1.522(2) n
C27 H27A 0.9900 n
C27 H27B 0.9900 n
C28 H28A 0.9800 n
C28 H28B 0.9800 n
C28 H28C 0.9800 n
C29 C30 1.522(2) n
C29 N5 1.523(2) n
C29 H29A 0.9900 n
C29 H29B 0.9900 n
C30 C31 1.529(3) n
C30 H30A 0.9900 n
C30 H30B 0.9900 n
C31 C32 1.517(3) n
C31 H31A 0.9900 n
C31 H31B 0.9900 n
C32 H32A 0.9800 n
C32 H32B 0.9800 n
C32 H32C 0.9800 n
C33 N5 1.520(2) n
C33 C34 1.526(2) n
C33 H33A 0.9900 n
C33 H33B 0.9900 n
C34 C35 1.531(2) n
C34 H34A 0.9900 n
C34 H34B 0.9900 n
C35 C36 1.526(3) n
C35 H35A 0.9900 n
C35 H35B 0.9900 n
C36 H36A 0.9800 n
C36 H36B 0.9800 n
C36 H36C 0.9800 n

loop_
_geom_hbond_atom_site_label_D
_geom_hbond_atom_site_label_H
_geom_hbond_atom_site_label_A
_geom_hbond_distance_DH
_geom_hbond_distance_HA
_geom_hbond_distance_DA
_geom_hbond_angle_DHA
_geom_hbond_publ_flag
N2 H2A Cl1 0.88 2.38 3.2367(14) 163 y
N3 H3A Cl1 0.88 2.46 3.3239(15) 166 y

loop_
_cod_related_entry_id
_cod_related_entry_database
_cod_related_entry_code
1 ChemSpider 21126345
